data_7134575
loop_
_publ_author_name
'Gu, Qinyan'
'Lei, Ji'
'Deng, Wenjie'
'Zhang, Heyao'
'Zhang, Zhi-Hui'
'Lu, Huangjie'
'Hu, Baowei'
'Xie, Jian'

_publ_section_title
;
 A uranyl-based luminescent dosimeter for ultralow-dose tracking of UV and
 X-ray radiation
;
_journal_issue 51
_journal_name_full 'Chemical Communications'
_journal_page_first 9322
_journal_page_last 9325
_journal_paper_doi 10.1039/D5CC02216A
_journal_volume 61
_journal_year 2025
_chemical_formula_moiety 'C3 O8 U, C2 H5 N'
_chemical_formula_sum 'C5 H5 N O8 U'
_chemical_formula_weight 445.126
_chemical_name_common 'Uranyl oxalate'
_chemical_name_systematic U-OX-PIP
_chemical_properties_physical Light-sensitive,Photo-sensitive
_space_group_crystal_system monoclinic
_space_group_IT_number 14
_space_group_name_Hall '-P 2yn'
_space_group_name_H-M_alt 'P 1 21/n 1'
_symmetry_Int_Tables_number 14
_audit_creation_date 2025-04-16
_audit_creation_method
;
Olex2 1.5
(compiled 2023.08.24 svn.re1ec1418 for OlexSys, GUI svn.r6817)
;
_audit_update_record
;
2025-04-19 deposited with the CCDC.	2025-05-20 downloaded from the CCDC.
;
_cell_angle_alpha 90
_cell_angle_beta 92.771(3)
_cell_angle_gamma 90
_cell_formula_units_Z 4
_cell_length_a 6.1000(6)
_cell_length_b 16.6677(17)
_cell_length_c 8.9638(9)
_cell_measurement_reflns_used 7425
_cell_measurement_temperature 296(2)
_cell_measurement_theta_max 27.453
_cell_measurement_theta_min 2.444
_cell_volume 910.31(16)
_computing_cell_refinement 'SAINT v8.37A (Bruker, 2015)'
_computing_data_collection 'Bruker APEX2'
_computing_data_reduction 'SAINT v8.37A (Bruker, 2015)'
_computing_molecular_graphics 'Olex2 1.5 (Dolomanov et al., 2009)'
_computing_publication_material 'Olex2 1.5 (Dolomanov et al., 2009)'
_computing_structure_refinement 'olex2.refine 1.5 (Bourhis et al., 2015)'
_computing_structure_solution 'SHELXL-2014 (Sheldrick, 2014)'
_diffrn_ambient_temperature 296.15
_diffrn_measured_fraction_theta_full 0.9970
_diffrn_measured_fraction_theta_max 0.9966
_diffrn_measurement_device_type 'CCD area detector'
_diffrn_measurement_method 'phi and omega scans'
_diffrn_radiation_monochromator graphite
_diffrn_radiation_type 'Mo K\a'
_diffrn_radiation_wavelength 0.71073
_diffrn_reflns_av_R_equivalents 0.0528
_diffrn_reflns_av_unetI/netI 0.0351
_diffrn_reflns_Laue_measured_fraction_full 0.9970
_diffrn_reflns_Laue_measured_fraction_max 0.9966
_diffrn_reflns_limit_h_max 7
_diffrn_reflns_limit_h_min -7
_diffrn_reflns_limit_k_max 21
_diffrn_reflns_limit_k_min -21
_diffrn_reflns_limit_l_max 11
_diffrn_reflns_limit_l_min -11
_diffrn_reflns_number 14150
_diffrn_reflns_point_group_measured_fraction_full 0.9970
_diffrn_reflns_point_group_measured_fraction_max 0.9966
_diffrn_reflns_theta_full 25.2417
_diffrn_reflns_theta_max 27.50
_diffrn_reflns_theta_min 3.34
_diffrn_source_current 42.0
_diffrn_source_power 1.89
_diffrn_source_voltage 45.0
_exptl_absorpt_coefficient_mu 17.865
_exptl_absorpt_correction_T_max 0.489
_exptl_absorpt_correction_T_min 0.287
_exptl_absorpt_correction_type multi-scan
_exptl_absorpt_process_details SHELTXPREP
_exptl_crystal_colour Yellowish
_exptl_crystal_density_diffrn 3.248
_exptl_crystal_description Blcok
_exptl_crystal_F_000 754.255
_exptl_crystal_preparation Luminescent
_exptl_crystal_size_max 0.08
_exptl_crystal_size_mid 0.06
_exptl_crystal_size_min 0.04
_refine_diff_density_max 3.3771
_refine_diff_density_min -1.1702
_refine_diff_density_rms 0.3366
_refine_ls_d_res_high 0.7697
_refine_ls_d_res_low 6.1002
_refine_ls_goodness_of_fit_ref 1.0536
_refine_ls_hydrogen_treatment mixed
_refine_ls_matrix_type full
_refine_ls_number_constraints 7
_refine_ls_number_parameters 139
_refine_ls_number_reflns 2073
_refine_ls_number_restraints 0
_refine_ls_restrained_S_all 1.0536
_refine_ls_R_factor_all 0.0405
_refine_ls_R_factor_gt 0.0298
_refine_ls_shift/su_max -0.0005
_refine_ls_shift/su_mean 0.0000
_refine_ls_structure_factor_coef Fsqd
_refine_ls_weighting_details 'w=1/[\s^2^(Fo^2^)+(0.0323P)^2^+3.1716P] where P=(Fo^2^+2Fc^2^)/3'
_refine_ls_weighting_scheme calc
_refine_ls_wR_factor_gt 0.0636
_refine_ls_wR_factor_ref 0.0669
_reflns_Friedel_coverage 0.0
_reflns_limit_h_max 6
_reflns_limit_h_min -7
_reflns_limit_k_max 21
_reflns_limit_k_min 0
_reflns_limit_l_max 11
_reflns_limit_l_min -5
_reflns_number_gt 1758
_reflns_number_total 2073
_reflns_threshold_expression I>=2u(I)
_cod_data_source_file d5cc02216a2.cif
_cod_data_source_block Uafter
_cod_depositor_comments 'Adding full bibliography for 7134574--7134575.cif.'
_cod_database_code 7134575
_olex2_refinement_description
;
1. Fixed Uiso
 At 1.2 times of:
  All C(H,H) groups, All N(H) groups
2.a Secondary CH2 refined with riding coordinates:
 C4(H4a,H4b), C5(H5a,H5b)
;
_olex2_submission_special_instructions 'No special instructions were received'

loop_
_space_group_symop_id
_space_group_symop_operation_xyz
1 x,y,z
2 -x+1/2,y+1/2,-z+1/2
3 -x,-y,-z
4 x-1/2,-y-1/2,z-1/2

loop_
_atom_site_label
_atom_site_type_symbol
_atom_site_fract_x
_atom_site_fract_y
_atom_site_fract_z
_atom_site_U_iso_or_equiv
_atom_site_adp_type
_atom_site_occupancy
_atom_site_refinement_flags_posn
U1 U 1.05278(3) 0.180892(13) 0.41444(3) 0.01825(10) Uani 1.000000 .
O2 O 1.1161(9) 0.1985(3) 0.6044(6) 0.0343(12) Uani 1.000000 .
O5 O 0.1820(7) 0.3132(3) 0.3694(6) 0.0261(11) Uani 1.000000 .
O8 O 0.7801(8) -0.0492(3) 0.5720(6) 0.0340(12) Uani 1.000000 .
O7 O 0.8111(7) 0.0781(3) 0.4946(6) 0.0301(11) Uani 1.000000 .
O1 O 0.9869(8) 0.1632(3) 0.2235(5) 0.0277(11) Uani 1.000000 .
O3 O 0.7368(7) 0.2653(3) 0.4242(5) 0.0241(10) Uani 1.000000 .
O4 O 0.4394(7) 0.1905(2) 0.3761(6) 0.0258(11) Uani 1.000000 .
O6 O 0.4617(7) 0.3991(3) 0.3760(6) 0.0291(11) Uani 1.000000 .
N1 N 0.8862(9) 0.4368(3) 0.4181(7) 0.0258(13) Uani 1.000000 .
C3 C 0.8803(10) 0.0078(4) 0.5182(7) 0.0243(14) Uani 1.000000 .
C2 C 0.5355(10) 0.2559(4) 0.3943(7) 0.0196(13) Uani 1.000000 .
C1 C 0.3858(11) 0.3312(4) 0.3789(8) 0.0236(14) Uani 1.000000 .
C4 C 1.1087(12) 0.5596(4) 0.4165(8) 0.0308(17) Uani 1.000000 .
H4a H 1.1129(12) 0.6137(4) 0.3769(8) 0.037(2) Uiso 1.000000 R
H4b H 1.2381(12) 0.5316(4) 0.3855(8) 0.037(2) Uiso 1.000000 R
C5 C 0.9079(11) 0.5179(4) 0.3529(8) 0.0284(15) Uani 1.000000 .
H5a H 0.9163(11) 0.5134(4) 0.2454(8) 0.0340(19) Uiso 1.000000 R
H5b H 0.7790(11) 0.5494(4) 0.3731(8) 0.0340(19) Uiso 1.000000 R
H1 H 0.999(13) 0.404(5) 0.387(8) 0.0310(15) Uiso 1.000000 .

loop_
_atom_site_aniso_label
_atom_site_aniso_U_11
_atom_site_aniso_U_22
_atom_site_aniso_U_33
_atom_site_aniso_U_12
_atom_site_aniso_U_13
_atom_site_aniso_U_23
U1 0.01431(13) 0.01527(13) 0.02526(15) -0.00117(9) 0.00174(9) -0.00109(10)
O2 0.032(3) 0.038(3) 0.033(3) -0.006(2) 0.003(2) 0.000(2)
O5 0.012(2) 0.019(2) 0.047(3) -0.0007(17) 0.006(2) 0.000(2)
O8 0.024(2) 0.022(2) 0.057(3) -0.001(2) 0.008(2) 0.010(2)
O7 0.020(2) 0.019(2) 0.052(3) 0.0023(18) 0.002(2) 0.009(2)
O1 0.030(3) 0.027(3) 0.026(3) 0.000(2) 0.000(2) -0.003(2)
O3 0.014(2) 0.024(2) 0.035(3) -0.0000(18) 0.0041(18) -0.002(2)
O4 0.019(2) 0.016(2) 0.042(3) 0.0002(18) 0.004(2) -0.001(2)
O6 0.018(2) 0.018(2) 0.052(3) -0.0010(18) 0.004(2) -0.005(2)
N1 0.021(3) 0.016(3) 0.041(4) 0.000(2) 0.003(2) -0.001(2)
C3 0.018(3) 0.029(4) 0.026(4) -0.001(3) -0.001(3) 0.001(3)
C2 0.016(3) 0.019(3) 0.025(4) -0.003(2) 0.006(3) 0.002(3)
C1 0.018(3) 0.025(4) 0.027(4) 0.002(3) 0.003(3) -0.004(3)
C4 0.025(4) 0.023(4) 0.045(5) -0.001(3) 0.007(3) 0.012(3)
C5 0.026(4) 0.028(4) 0.031(4) 0.005(3) -0.001(3) 0.008(3)

loop_
_atom_type_symbol
_atom_type_scat_dispersion_real
_atom_type_scat_dispersion_imag
_atom_type_scat_Cromer_Mann_a1
_atom_type_scat_Cromer_Mann_a2
_atom_type_scat_Cromer_Mann_a3
_atom_type_scat_Cromer_Mann_a4
_atom_type_scat_Cromer_Mann_b1
_atom_type_scat_Cromer_Mann_b2
_atom_type_scat_Cromer_Mann_b3
_atom_type_scat_Cromer_Mann_b4
_atom_type_scat_Cromer_Mann_c
_atom_type_scat_source
_atom_type_scat_dispersion_source
C 0.00313 0.00162 2.31000 1.02000 1.58860 0.86500 20.84390 10.20750 0.56870 51.65120 0.21560 'International Tables Volume C Table 6.1.1.4 (pp. 500-502)' 'Brennan, Cowan, Rev. Sci. Instrum., 1992, 63, 850'
H 0.00000 0.00000 0.49300 0.32291 0.14019 0.04081 10.51090 26.12570 3.14236 57.79970 0.00304 'International Tables Volume C Table 6.1.1.4 (pp. 500-502)' 'Brennan, Cowan, Rev. Sci. Instrum., 1992, 63, 850'
N 0.00612 0.00332 12.21260 3.13220 2.01250 1.16630 0.00570 9.89330 28.99750 0.58260 -11.52900 'International Tables Volume C Table 6.1.1.4 (pp. 500-502)' 'Brennan, Cowan, Rev. Sci. Instrum., 1992, 63, 850'
O 0.01085 0.00610 3.04850 2.28680 1.54630 0.86700 13.27710 5.70110 0.32390 32.90890 0.25080 'International Tables Volume C Table 6.1.1.4 (pp. 500-502)' 'Brennan, Cowan, Rev. Sci. Instrum., 1992, 63, 850'
U -9.70262 9.70407 36.02280 23.41280 14.94910 4.18800 0.52930 3.32530 16.09270 100.61300 13.39660 'International Tables Volume C Table 6.1.1.4 (pp. 500-502)' 'Brennan, Cowan, Rev. Sci. Instrum., 1992, 63, 850'

loop_
_geom_angle_atom_site_label_1
_geom_angle_atom_site_label_2
_geom_angle_atom_site_label_3
_geom_angle
_geom_angle_site_symmetry_1
_geom_angle_site_symmetry_3
_geom_angle_publ_flag
O5 U1 O2 87.2(2) 1_655 . ?
O8 U1 O2 91.7(2) 3_756 . ?
O8 U1 O5 134.91(15) 3_756 1_655 ?
O7 U1 O2 86.4(2) . . ?
O7 U1 O5 157.96(15) . 1_655 ?
O7 U1 O8 66.40(15) . 3_756 ?
O1 U1 O2 179.6(2) . . ?
O1 U1 O5 93.0(2) . 1_655 ?
O1 U1 O8 88.4(2) . 3_756 ?
O1 U1 O7 93.3(2) . . ?
O3 U1 O2 90.4(2) . . ?
O3 U1 O5 74.65(15) . 1_655 ?
O3 U1 O8 150.44(15) . 3_756 ?
O3 U1 O7 84.32(15) . . ?
O3 U1 O1 89.30(19) . . ?
O4 U1 O2 87.5(2) 1_655 . ?
O4 U1 O5 65.13(14) 1_655 1_655 ?
O4 U1 O8 69.78(15) 1_655 3_756 ?
O4 U1 O7 135.50(15) 1_655 . ?
O4 U1 O1 93.0(2) 1_655 . ?
O4 U1 O3 139.78(14) 1_655 . ?
C1 O5 U1 122.3(4) . 1_455 ?
C3 O8 U1 120.0(4) . 3_756 ?
C3 O7 U1 120.7(4) . . ?
C2 O3 U1 134.5(4) . . ?
C2 O4 U1 119.9(4) . 1_455 ?
C5 N1 C4 111.1(5) . 3_766 ?
H1 N1 C4 110(5) . 3_766 ?
H1 N1 C5 110(5) . . ?
O7 C3 O8 127.6(6) . . ?
C3 C3 O8 116.4(7) 3_756 . ?
C3 C3 O7 115.9(7) 3_756 . ?
O4 C2 O3 126.0(6) . . ?
C1 C2 O3 118.9(6) . . ?
C1 C2 O4 115.1(5) . . ?
O6 C1 O5 125.7(6) . . ?
C2 C1 O5 112.4(5) . . ?
C2 C1 O6 121.8(6) . . ?
H4a C4 N1 109.2(3) . 3_766 ?
H4b C4 N1 109.2(4) . 3_766 ?
H4b C4 H4a 107.9 . . ?
C5 C4 N1 112.1(6) . 3_766 ?
C5 C4 H4a 109.2(4) . . ?
C5 C4 H4b 109.2(4) . . ?
C4 C5 N1 111.2(5) . . ?
H5a C5 N1 109.4(4) . . ?
H5a C5 C4 109.4(4) . . ?
H5b C5 N1 109.4(4) . . ?
H5b C5 C4 109.4(4) . . ?
H5b C5 H5a 108.0 . . ?

loop_
_geom_bond_atom_site_label_1
_geom_bond_atom_site_label_2
_geom_bond_distance
_geom_bond_site_symmetry_2
_geom_bond_publ_flag
U1 O2 1.752(5) . ?
U1 O5 2.383(4) 1_655 ?
U1 O8 2.421(5) 3_756 ?
U1 O7 2.393(5) . ?
U1 O1 1.764(5) . ?
U1 O3 2.391(4) . ?
U1 O4 2.405(4) 1_655 ?
O5 C1 1.278(8) . ?
O8 C3 1.240(8) . ?
O7 C3 1.260(8) . ?
O3 C2 1.254(7) . ?
O4 C2 1.244(7) . ?
O6 C1 1.223(8) . ?
N1 C4 1.483(9) 3_766 ?
N1 C5 1.481(8) . ?
N1 H1 0.93(8) . ?
C3 C3 1.534(12) 3_756 ?
C2 C1 1.555(9) . ?
C4 H4a 0.9700 . ?
C4 H4b 0.9700 . ?
C4 C5 1.497(10) . ?
C5 H5a 0.9700 . ?
C5 H5b 0.9700 . ?

loop_
_geom_torsion_atom_site_label_1
_geom_torsion_atom_site_label_2
_geom_torsion_atom_site_label_3
_geom_torsion_atom_site_label_4
_geom_torsion
_geom_torsion_site_symmetry_1
_geom_torsion_site_symmetry_2
_geom_torsion_site_symmetry_3
_geom_torsion_site_symmetry_4
_geom_torsion_publ_flag
U1 O5 C1 O6 -170.2(5) 1_455 . . . ?
U1 O5 C1 C2 10.1(5) 1_455 . . . ?
U1 O8 C3 O7 175.1(5) 3_756 . . . ?
U1 O8 C3 C3 7.7(5) . 3_756 3_756 . ?
U1 O7 C3 O8 173.1(5) . . . . ?
U1 O7 C3 C3 -4.2(5) . . . 3_756 ?
U1 O3 C2 O4 15.1(6) . . . . ?
U1 O3 C2 C1 -165.5(5) . . . . ?
U1 O4 C2 O3 156.2(4) 1_455 . . . ?
U1 O4 C2 C1 -23.2(5) 1_455 . . . ?
O5 C1 C2 O3 -170.8(6) . . . . ?
O5 C1 C2 O4 8.7(7) . . . . ?
O8 C3 C3 O8 -180.0(9) . . 3_756 3_756 ?
O8 C3 C3 O7 2.4(6) . . 3_756 3_756 ?
O7 C3 C3 O7 -180.0(9) . . 3_756 3_756 ?
O3 C2 C1 O6 9.5(7) . . . . ?
O4 C2 C1 O6 -171.0(6) . . . . ?
N1 C4 C5 N1 -55.0(6) 3_766 . . . ?
N1 C5 C4 N1 -55.0(6) . . . 3_766 ?
